data_4128186
loop_
_publ_author_name
'Galley, Shane S.'
'Pattenaude, Scott A.'
'Gaggioli, Carlo Alberto'
'Qiao, Yusen'
'Sperling, Joseph M.'
'Zeller, Matthias'
'Pakhira, Srimanta'
'Mendoza-Cortes, Jose L'
'Schelter, Eric J.'
'Albrecht-Schmitt, Thomas E'
'Gagliardi, Laura'
'Bart, Suzanne C.'

_publ_section_title
;
 Synthesis and Characterization of Tris-chelate Complexes for
 Understanding f-Orbital Bonding in Later Actinides.
;
_journal_issue 6
_journal_name_full 'Journal of the American Chemical Society'
_journal_page_first 2356
_journal_page_last 2366
_journal_paper_doi 10.1021/jacs.8b10251
_journal_volume 141
_journal_year 2019
_chemical_formula_moiety 'C84 H114 Gd N3 O9, 4(C5 H5 N)'
_chemical_formula_sum 'C104 H134 Gd N7 O9'
_chemical_formula_weight 1783.42
_space_group_crystal_system monoclinic
_space_group_IT_number 14
_space_group_name_Hall '-P 2yn'
_space_group_name_H-M_alt 'P 1 21/n 1'
_symmetry_space_group_name_Hall '-P 2yn'
_symmetry_space_group_name_H-M 'P 1 21/n 1'
_atom_sites_solution_hydrogens geom
_atom_sites_solution_primary direct
_atom_sites_solution_secondary difmap
_audit_creation_method SHELXL-2014/7
_cell_angle_alpha 90
_cell_angle_beta 100.82(3)
_cell_angle_gamma 90
_cell_formula_units_Z 4
_cell_length_a 14.410(3)
_cell_length_b 26.353(5)
_cell_length_c 25.890(5)
_cell_measurement_reflns_used 87234
_cell_measurement_temperature 150(2)
_cell_measurement_theta_max 29.527
_cell_measurement_theta_min 2.226
_cell_volume 9657(3)
_computing_cell_refinement 'HKL3000 (Otwinowski & Minor, 1997)'
_computing_data_collection 'Nonius Collect (Nonius, 1998)'
_computing_data_reduction 'HKL3000 (Otwinowski & Minor, 1997)'
_computing_structure_refinement
;  
SHELXL-2014/7 (Sheldrick, 2014), 
SHELXLE Rev794 (H\"ubschle et al., 2011)
;
_computing_structure_solution 'SHELXS-97 (Sheldrick, 2008)'
_diffrn_ambient_temperature 150(2)
_diffrn_measured_fraction_theta_full 0.999
_diffrn_measured_fraction_theta_max 0.900
_diffrn_measurement_device_type 'Nonius Kappa CCD diffractometer'
_diffrn_measurement_method '\w and \f scans'
_diffrn_radiation_monochromator graphite
_diffrn_radiation_type MoK\a
_diffrn_radiation_wavelength 0.71073
_diffrn_reflns_av_R_equivalents 0.0441
_diffrn_reflns_av_unetI/netI 0.0742
_diffrn_reflns_Laue_measured_fraction_full 0.999
_diffrn_reflns_Laue_measured_fraction_max 0.900
_diffrn_reflns_limit_h_max 19
_diffrn_reflns_limit_h_min -19
_diffrn_reflns_limit_k_max 32
_diffrn_reflns_limit_k_min -34
_diffrn_reflns_limit_l_max 35
_diffrn_reflns_limit_l_min -31
_diffrn_reflns_number 87234
_diffrn_reflns_point_group_measured_fraction_full 0.999
_diffrn_reflns_point_group_measured_fraction_max 0.900
_diffrn_reflns_theta_full 25.242
_diffrn_reflns_theta_max 29.527
_diffrn_reflns_theta_min 2.226
_diffrn_source 'fine focus X-ray tube'
_exptl_absorpt_coefficient_mu 0.746
_exptl_absorpt_correction_T_max 0.807
_exptl_absorpt_correction_T_min 0.576
_exptl_absorpt_correction_type multi-scan
_exptl_absorpt_process_details 'SCALEPACK (Otwinowski & Minor, 1997)'
_exptl_crystal_colour blue
_exptl_crystal_density_diffrn 1.227
_exptl_crystal_description block
_exptl_crystal_F_000 3772
_exptl_crystal_size_max 0.540
_exptl_crystal_size_mid 0.360
_exptl_crystal_size_min 0.300
_refine_diff_density_max 1.187
_refine_diff_density_min -1.806
_refine_diff_density_rms 0.082
_refine_ls_extinction_method none
_refine_ls_goodness_of_fit_ref 1.020
_refine_ls_hydrogen_treatment constr
_refine_ls_matrix_type full
_refine_ls_number_parameters 1236
_refine_ls_number_reflns 24266
_refine_ls_number_restraints 564
_refine_ls_restrained_S_all 1.019
_refine_ls_R_factor_all 0.0811
_refine_ls_R_factor_gt 0.0375
_refine_ls_shift/su_max 0.003
_refine_ls_shift/su_mean 0.000
_refine_ls_structure_factor_coef Fsqd
_refine_ls_weighting_details 'w=1/[\s^2^(Fo^2^)+(0.0422P)^2^] where P=(Fo^2^+2Fc^2^)/3'
_refine_ls_weighting_scheme calc
_refine_ls_wR_factor_gt 0.0814
_refine_ls_wR_factor_ref 0.0925
_reflns_Friedel_coverage 0.000
_reflns_number_gt 15214
_reflns_number_total 24266
_reflns_threshold_expression 'I > 2\s(I)'
_cod_data_source_file ja8b10251_si_002.cif
_cod_data_source_block SAP136
_cod_database_code 4128186
_shelx_shelxl_version_number 2014/7
_shelx_space_group_comment
;
The symmetry employed for this shelxl refinement is uniquely defined
by the following loop, which should always be used as a source of
symmetry information in preference to the above space-group names.
They are only intended as comments.
;
_shelx_estimated_absorpt_t_min 0.689
_shelx_estimated_absorpt_t_max 0.807

loop_
_space_group_symop_operation_xyz
'x, y, z'
'-x+1/2, y+1/2, -z+1/2'
'-x, -y, -z'
'x-1/2, -y-1/2, z-1/2'

loop_
_atom_site_label
_atom_site_type_symbol
_atom_site_fract_x
_atom_site_fract_y
_atom_site_fract_z
_atom_site_U_iso_or_equiv
_atom_site_adp_type
_atom_site_occupancy
_atom_site_site_symmetry_order
_atom_site_calc_flag
_atom_site_refinement_flags_posn
_atom_site_refinement_flags_adp
_atom_site_refinement_flags_occupancy
_atom_site_disorder_assembly
_atom_site_disorder_group
C1 C 0.67309(16) 0.19869(9) 0.39723(9) 0.0253(5) Uani 1 1 d . . . . .
C2 C 0.66488(17) 0.19322(9) 0.45142(10) 0.0282(6) Uani 1 1 d . . . . .
C3 C 0.60192(17) 0.15703(9) 0.46231(10) 0.0307(6) Uani 1 1 d . . . . .
H3 H 0.5955 0.1546 0.4981 0.037 Uiso 1 1 calc R U . . .
C4 C 0.54491(17) 0.12264(9) 0.42671(10) 0.0278(6) Uani 1 1 d . . . . .
C5 C 0.55819(16) 0.12519(8) 0.37591(10) 0.0260(5) Uani 1 1 d . . . . .
C6 C 0.62068(15) 0.16187(8) 0.36076(9) 0.0234(5) Uani 1 1 d . . . . .
C7 C 0.72132(18) 0.22748(10) 0.49330(10) 0.0332(6) Uani 1 1 d . . . . .
C8 C 0.6891(2) 0.28318(9) 0.48297(11) 0.0426(7) Uani 1 1 d . . . . .
H8A H 0.6993 0.2936 0.4482 0.064 Uiso 1 1 calc R U . . .
H8B H 0.7257 0.3051 0.5099 0.064 Uiso 1 1 calc R U . . .
H8C H 0.6218 0.2860 0.4844 0.064 Uiso 1 1 calc R U . . .
C9 C 0.82668(19) 0.22311(12) 0.49086(11) 0.0518(8) Uani 1 1 d . . . . .
H9A H 0.8369 0.2347 0.4564 0.078 Uiso 1 1 calc R U . . .
H9B H 0.8467 0.1877 0.4961 0.078 Uiso 1 1 calc R U . . .
H9C H 0.8636 0.2442 0.5185 0.078 Uiso 1 1 calc R U . . .
C10 C 0.7091(2) 0.21299(11) 0.54874(10) 0.0469(8) Uani 1 1 d . . . . .
H10A H 0.6427 0.2170 0.5517 0.070 Uiso 1 1 calc R U . . .
H10B H 0.7486 0.2351 0.5744 0.070 Uiso 1 1 calc R U . . .
H10C H 0.7282 0.1776 0.5557 0.070 Uiso 1 1 calc R U . . .
C11 C 0.47211(18) 0.08821(9) 0.44567(10) 0.0323(6) Uani 1 1 d . . . . .
C12 C 0.4793(2) 0.09038(11) 0.50527(11) 0.0508(8) Uani 1 1 d . . . . .
H12A H 0.4691 0.1253 0.5159 0.076 Uiso 1 1 calc R U . . .
H12B H 0.5422 0.0790 0.5226 0.076 Uiso 1 1 calc R U . . .
H12C H 0.4313 0.0682 0.5155 0.076 Uiso 1 1 calc R U . . .
C13 C 0.37289(18) 0.10715(11) 0.42036(12) 0.0485(8) Uani 1 1 d . . . . .
H13A H 0.3664 0.1068 0.3820 0.073 Uiso 1 1 calc R U . . .
H13B H 0.3641 0.1418 0.4323 0.073 Uiso 1 1 calc R U . . .
H13C H 0.3251 0.0849 0.4307 0.073 Uiso 1 1 calc R U . . .
C14 C 0.48514(19) 0.03259(9) 0.43095(11) 0.0410(7) Uani 1 1 d . . . . .
H14A H 0.4756 0.0294 0.3926 0.062 Uiso 1 1 calc R U . . .
H14B H 0.4389 0.0114 0.4443 0.062 Uiso 1 1 calc R U . . .
H14C H 0.5491 0.0215 0.4466 0.062 Uiso 1 1 calc R U . . .
C15 C 0.58937(15) 0.15236(8) 0.22069(9) 0.0239(5) Uani 1 1 d . . . . .
C16 C 0.53481(16) 0.12225(9) 0.17939(9) 0.0269(5) Uani 1 1 d . . . . .
C17 C 0.48055(16) 0.08433(9) 0.19419(10) 0.0272(6) Uani 1 1 d . . . . .
H17 H 0.4463 0.0645 0.1664 0.033 Uiso 1 1 calc R U . . .
C18 C 0.46864(15) 0.07069(8) 0.24578(10) 0.0258(5) Uani 1 1 d . . . . .
C19 C 0.51826(16) 0.10001(8) 0.28520(9) 0.0246(5) Uani 1 1 d . . . . .
C20 C 0.57946(15) 0.13896(8) 0.27360(9) 0.0224(5) Uani 1 1 d . . . . .
C21 C 0.53880(18) 0.13373(10) 0.12190(10) 0.0358(7) Uani 1 1 d . . . . .
C22 C 0.64106(19) 0.12742(11) 0.11272(11) 0.0473(8) Uani 1 1 d . . . . .
H22A H 0.6621 0.0925 0.1209 0.071 Uiso 1 1 calc R U . . .
H22B H 0.6827 0.1509 0.1356 0.071 Uiso 1 1 calc R U . . .
H22C H 0.6432 0.1349 0.0759 0.071 Uiso 1 1 calc R U . . .
C23 C 0.5060(2) 0.18836(11) 0.10870(11) 0.0511(8) Uani 1 1 d . . . . .
H23A H 0.5125 0.1963 0.0726 0.077 Uiso 1 1 calc R U . . .
H23B H 0.5450 0.2118 0.1330 0.077 Uiso 1 1 calc R U . . .
H23C H 0.4397 0.1919 0.1121 0.077 Uiso 1 1 calc R U . . .
C24 C 0.4753(2) 0.09803(12) 0.08400(11) 0.0568(9) Uani 1 1 d . . . . .
H24A H 0.4786 0.1071 0.0477 0.085 Uiso 1 1 calc R U . . .
H24B H 0.4100 0.1011 0.0893 0.085 Uiso 1 1 calc R U . . .
H24C H 0.4968 0.0630 0.0908 0.085 Uiso 1 1 calc R U . . .
C25 C 0.40620(16) 0.02527(9) 0.25487(10) 0.0312(6) Uani 1 1 d . . . . .
C26 C 0.46900(17) -0.01603(9) 0.28601(11) 0.0385(7) Uani 1 1 d . . . . .
H26A H 0.4293 -0.0440 0.2940 0.058 Uiso 1 1 calc R U . . .
H26B H 0.5038 -0.0015 0.3189 0.058 Uiso 1 1 calc R U . . .
H26C H 0.5138 -0.0287 0.2649 0.058 Uiso 1 1 calc R U . . .
C27 C 0.32903(17) 0.04202(10) 0.28482(11) 0.0387(7) Uani 1 1 d . . . . .
H27A H 0.2913 0.0692 0.2653 0.058 Uiso 1 1 calc R U . . .
H27B H 0.3584 0.0545 0.3197 0.058 Uiso 1 1 calc R U . . .
H27C H 0.2881 0.0131 0.2886 0.058 Uiso 1 1 calc R U . . .
C28 C 0.35584(19) 0.00113(10) 0.20316(11) 0.0457(8) Uani 1 1 d . . . . .
H28A H 0.3159 0.0266 0.1821 0.069 Uiso 1 1 calc R U . . .
H28B H 0.3166 -0.0272 0.2109 0.069 Uiso 1 1 calc R U . . .
H28C H 0.4029 -0.0114 0.1834 0.069 Uiso 1 1 calc R U . . .
C29 C 0.81986(15) 0.34298(8) 0.35497(9) 0.0222(5) Uani 1 1 d . . . . .
C30 C 0.89048(15) 0.37260(9) 0.38834(9) 0.0240(5) Uani 1 1 d . . . . .
C31 C 0.85929(15) 0.41030(8) 0.41714(9) 0.0242(5) Uani 1 1 d . . . . .
H31 H 0.9074 0.4300 0.4381 0.029 Uiso 1 1 calc R U . . .
C32 C 0.76472(15) 0.42429(8) 0.42018(9) 0.0224(5) Uani 1 1 d . . . . .
C33 C 0.69684(15) 0.39506(8) 0.38951(9) 0.0221(5) Uani 1 1 d . . . . .
C34 C 0.72253(15) 0.35548(8) 0.35761(9) 0.0215(5) Uani 1 1 d . . . . .
C35 C 0.99549(15) 0.35953(10) 0.39447(10) 0.0327(6) Uani 1 1 d . . . . .
C36 C 1.01072(19) 0.30688(11) 0.41951(14) 0.0655(11) Uani 1 1 d . . . . .
H36A H 0.9718 0.2820 0.3970 0.098 Uiso 1 1 calc R U . . .
H36B H 0.9927 0.3074 0.4542 0.098 Uiso 1 1 calc R U . . .
H36C H 1.0775 0.2975 0.4234 0.098 Uiso 1 1 calc R U . . .
C37 C 1.02597(18) 0.35919(15) 0.34142(12) 0.0714(12) Uani 1 1 d . . . . .
H37A H 0.9912 0.3327 0.3192 0.107 Uiso 1 1 calc R U . . .
H37B H 1.0939 0.3523 0.3464 0.107 Uiso 1 1 calc R U . . .
H37C H 1.0125 0.3923 0.3245 0.107 Uiso 1 1 calc R U . . .
C38 C 1.05853(15) 0.39703(10) 0.43031(11) 0.0395(7) Uani 1 1 d . . . . .
H38A H 1.1249 0.3875 0.4326 0.059 Uiso 1 1 calc R U . . .
H38B H 1.0426 0.3962 0.4655 0.059 Uiso 1 1 calc R U . . .
H38C H 1.0484 0.4313 0.4158 0.059 Uiso 1 1 calc R U . . .
C39 C 0.74541(16) 0.46623(9) 0.45797(10) 0.0273(6) Uani 1 1 d . . . . .
C40 C 0.83418(17) 0.49676(9) 0.48033(11) 0.0380(7) Uani 1 1 d . . . . .
H40A H 0.8600 0.5117 0.4514 0.057 Uiso 1 1 calc R U . . .
H40B H 0.8814 0.4743 0.5009 0.057 Uiso 1 1 calc R U . . .
H40C H 0.8180 0.5238 0.5030 0.057 Uiso 1 1 calc R U . . .
C41 C 0.71003(18) 0.44149(10) 0.50435(10) 0.0383(7) Uani 1 1 d . . . . .
H41A H 0.6547 0.4204 0.4910 0.058 Uiso 1 1 calc R U . . .
H41B H 0.6926 0.4680 0.5273 0.058 Uiso 1 1 calc R U . . .
H41C H 0.7602 0.4203 0.5243 0.058 Uiso 1 1 calc R U . . .
C42 C 0.67320(18) 0.50448(9) 0.42952(11) 0.0371(7) Uani 1 1 d . . . . .
H42A H 0.6958 0.5183 0.3990 0.056 Uiso 1 1 calc R U . . .
H42B H 0.6652 0.5322 0.4536 0.056 Uiso 1 1 calc R U . . .
H42C H 0.6124 0.4874 0.4178 0.056 Uiso 1 1 calc R U . . .
C43 C 0.50559(15) 0.29190(8) 0.30344(9) 0.0235(5) Uani 1 1 d . . . . .
C44 C 0.40724(15) 0.29595(8) 0.30587(10) 0.0253(5) Uani 1 1 d . . . . .
C45 C 0.38160(15) 0.33560(8) 0.33422(9) 0.0257(5) Uani 1 1 d . . . . .
H45 H 0.3161 0.3380 0.3350 0.031 Uiso 1 1 calc R U . . .
C46 C 0.44002(15) 0.37414(8) 0.36305(9) 0.0227(5) Uani 1 1 d . . . . .
C47 C 0.53503(15) 0.36941(8) 0.36167(9) 0.0215(5) Uani 1 1 d . . . . .
C48 C 0.56738(15) 0.33042(8) 0.33197(9) 0.0216(5) Uani 1 1 d . . . . .
C49 C 0.33762(16) 0.25583(9) 0.27873(11) 0.0323(6) Uani 1 1 d . . . . .
C50 C 0.23573(16) 0.26718(10) 0.28467(12) 0.0421(8) Uani 1 1 d . . . . .
H50A H 0.2163 0.3001 0.2686 0.063 Uiso 1 1 calc R U . . .
H50B H 0.2321 0.2681 0.3221 0.063 Uiso 1 1 calc R U . . .
H50C H 0.1937 0.2406 0.2671 0.063 Uiso 1 1 calc R U . . .
C51 C 0.34080(19) 0.25390(10) 0.21979(11) 0.0438(7) Uani 1 1 d . . . . .
H51A H 0.2982 0.2272 0.2029 0.066 Uiso 1 1 calc R U . . .
H51B H 0.4054 0.2465 0.2152 0.066 Uiso 1 1 calc R U . . .
H51C H 0.3208 0.2867 0.2036 0.066 Uiso 1 1 calc R U . . .
C52 C 0.36495(17) 0.20411(9) 0.30419(12) 0.0438(8) Uani 1 1 d . . . . .
H52A H 0.3205 0.1782 0.2873 0.066 Uiso 1 1 calc R U . . .
H52B H 0.3627 0.2058 0.3418 0.066 Uiso 1 1 calc R U . . .
H52C H 0.4291 0.1953 0.2998 0.066 Uiso 1 1 calc R U . . .
C53 C 0.39826(16) 0.41693(9) 0.39155(10) 0.0269(6) Uani 1 1 d . . . . .
C54 C 0.41331(17) 0.46788(9) 0.36518(11) 0.0368(7) Uani 1 1 d . . . . .
H54A H 0.4802 0.4716 0.3632 0.055 Uiso 1 1 calc R U . . .
H54B H 0.3942 0.4958 0.3859 0.055 Uiso 1 1 calc R U . . .
H54C H 0.3751 0.4687 0.3296 0.055 Uiso 1 1 calc R U . . .
C55 C 0.44405(18) 0.41792(10) 0.44982(10) 0.0402(7) Uani 1 1 d . . . . .
H55A H 0.5114 0.4258 0.4534 0.060 Uiso 1 1 calc R U . . .
H55B H 0.4367 0.3847 0.4655 0.060 Uiso 1 1 calc R U . . .
H55C H 0.4134 0.4439 0.4679 0.060 Uiso 1 1 calc R U . . .
C56 C 0.29142(16) 0.41027(9) 0.38865(11) 0.0344(6) Uani 1 1 d . . . . .
H56A H 0.2590 0.4119 0.3519 0.052 Uiso 1 1 calc R U . . .
H56B H 0.2679 0.4374 0.4087 0.052 Uiso 1 1 calc R U . . .
H56C H 0.2793 0.3773 0.4036 0.052 Uiso 1 1 calc R U . . .
C57 C 0.69866(15) 0.29326(8) 0.16676(10) 0.0235(5) Uani 1 1 d . . . . .
C58 C 0.65805(16) 0.31378(9) 0.11646(10) 0.0264(5) Uani 1 1 d . . . . .
C59 C 0.69662(16) 0.29770(9) 0.07463(10) 0.0280(6) Uani 1 1 d . . . . .
H59 H 0.6689 0.3116 0.0415 0.034 Uiso 1 1 calc R U . . .
C60 C 0.77325(16) 0.26275(9) 0.07401(10) 0.0251(5) Uani 1 1 d . . . . .
C61 C 0.81379(16) 0.24403(8) 0.12290(10) 0.0226(5) Uani 1 1 d . . . . .
C62 C 0.77600(15) 0.25761(8) 0.16774(9) 0.0217(5) Uani 1 1 d . . . . .
C63 C 0.57656(17) 0.35196(9) 0.11037(10) 0.0331(6) Uani 1 1 d . . . . .
C64 C 0.54407(19) 0.36878(11) 0.05309(11) 0.0483(8) Uani 1 1 d . . . . .
H64A H 0.5225 0.3391 0.0313 0.072 Uiso 1 1 calc R U . . .
H64B H 0.5969 0.3849 0.0404 0.072 Uiso 1 1 calc R U . . .
H64C H 0.4920 0.3931 0.0510 0.072 Uiso 1 1 calc R U . . .
C65 C 0.60973(19) 0.39937(9) 0.14348(12) 0.0478(8) Uani 1 1 d . . . . .
H65A H 0.6632 0.4148 0.1309 0.072 Uiso 1 1 calc R U . . .
H65B H 0.6293 0.3896 0.1805 0.072 Uiso 1 1 calc R U . . .
H65C H 0.5578 0.4239 0.1402 0.072 Uiso 1 1 calc R U . . .
C66 C 0.49160(17) 0.32842(10) 0.12919(11) 0.0404(7) Uani 1 1 d . . . . .
H66A H 0.4410 0.3536 0.1267 0.061 Uiso 1 1 calc R U . . .
H66B H 0.5105 0.3175 0.1658 0.061 Uiso 1 1 calc R U . . .
H66C H 0.4689 0.2991 0.1071 0.061 Uiso 1 1 calc R U . . .
C67 C 0.80165(18) 0.24721(9) 0.02220(10) 0.0318(6) Uani 1 1 d . . . . .
C68 C 0.74720(19) 0.27719(11) -0.02498(10) 0.0430(7) Uani 1 1 d . . . . .
H68A H 0.7679 0.2663 -0.0572 0.064 Uiso 1 1 calc R U . . .
H68B H 0.7597 0.3135 -0.0195 0.064 Uiso 1 1 calc R U . . .
H68C H 0.6793 0.2708 -0.0283 0.064 Uiso 1 1 calc R U . . .
C69 C 0.90702(19) 0.25616(11) 0.02353(11) 0.0461(8) Uani 1 1 d . . . . .
H69A H 0.9215 0.2495 -0.0113 0.069 Uiso 1 1 calc R U . . .
H69B H 0.9442 0.2333 0.0493 0.069 Uiso 1 1 calc R U . . .
H69C H 0.9229 0.2914 0.0335 0.069 Uiso 1 1 calc R U . . .
C70 C 0.7783(2) 0.19081(10) 0.01176(11) 0.0460(7) Uani 1 1 d . . . . .
H70A H 0.7099 0.1858 0.0073 0.069 Uiso 1 1 calc R U . . .
H70B H 0.8104 0.1705 0.0416 0.069 Uiso 1 1 calc R U . . .
H70C H 0.7998 0.1801 -0.0203 0.069 Uiso 1 1 calc R U . . .
C71 C 0.90342(15) 0.18237(8) 0.27280(9) 0.0232(5) Uani 1 1 d . . . . .
C72 C 0.98888(15) 0.15367(8) 0.28317(9) 0.0246(5) Uani 1 1 d . . . . .
C73 C 1.03309(16) 0.14485(8) 0.24173(10) 0.0275(6) Uani 1 1 d . . . . .
H73 H 1.0899 0.1258 0.2496 0.033 Uiso 1 1 calc R U . . .
C74 C 1.00535(15) 0.16048(8) 0.18779(10) 0.0239(5) Uani 1 1 d . . . . .
C75 C 0.92653(15) 0.19088(8) 0.17897(9) 0.0232(5) Uani 1 1 d . . . . .
C76 C 0.87905(15) 0.20371(8) 0.22045(9) 0.0222(5) Uani 1 1 d . . . . .
C77 C 1.02679(17) 0.13269(10) 0.33889(10) 0.0308(6) Uani 1 1 d . . . . .
C78 C 1.0363(2) 0.17582(11) 0.37847(11) 0.0476(8) Uani 1 1 d . . . . .
H78A H 1.0790 0.2017 0.3690 0.071 Uiso 1 1 calc R U . . .
H78B H 1.0621 0.1627 0.4137 0.071 Uiso 1 1 calc R U . . .
H78C H 0.9741 0.1909 0.3783 0.071 Uiso 1 1 calc R U . . .
C79 C 1.12403(18) 0.10807(11) 0.34261(11) 0.0474(8) Uani 1 1 d . . . . .
H79A H 1.1192 0.0793 0.3182 0.071 Uiso 1 1 calc R U . . .
H79B H 1.1466 0.0961 0.3786 0.071 Uiso 1 1 calc R U . . .
H79C H 1.1686 0.1331 0.3334 0.071 Uiso 1 1 calc R U . . .
C80 C 0.95777(19) 0.09306(10) 0.35241(11) 0.0453(7) Uani 1 1 d . . . . .
H80A H 0.8948 0.1082 0.3489 0.068 Uiso 1 1 calc R U . . .
H80B H 0.9791 0.0814 0.3886 0.068 Uiso 1 1 calc R U . . .
H80C H 0.9552 0.0642 0.3283 0.068 Uiso 1 1 calc R U . . .
C81 C 1.06064(16) 0.14388(9) 0.14586(10) 0.0276(6) Uani 1 1 d . . . . .
C82 C 1.10246(17) 0.19011(10) 0.12297(11) 0.0399(7) Uani 1 1 d . . . . .
H82A H 1.1326 0.1794 0.0938 0.060 Uiso 1 1 calc R U . . .
H82B H 1.1496 0.2061 0.1503 0.060 Uiso 1 1 calc R U . . .
H82C H 1.0520 0.2145 0.1101 0.060 Uiso 1 1 calc R U . . .
C83 C 1.14340(17) 0.10870(10) 0.16779(10) 0.0385(7) Uani 1 1 d . . . . .
H83A H 1.1759 0.0987 0.1394 0.058 Uiso 1 1 calc R U . . .
H83B H 1.1195 0.0784 0.1829 0.058 Uiso 1 1 calc R U . . .
H83C H 1.1877 0.1265 0.1951 0.058 Uiso 1 1 calc R U . . .
C84 C 0.99582(18) 0.11459(10) 0.10274(11) 0.0407(7) Uani 1 1 d . . . . .
H84A H 0.9419 0.1360 0.0876 0.061 Uiso 1 1 calc R U . . .
H84B H 0.9730 0.0839 0.1177 0.061 Uiso 1 1 calc R U . . .
H84C H 1.0309 0.1051 0.0752 0.061 Uiso 1 1 calc R U . . .
N4 N 1.01301(17) 0.35267(10) 0.12618(10) 0.0507(7) Uani 1 1 d D . . . .
C85 C 0.9360(2) 0.37934(11) 0.12867(12) 0.0510(8) Uani 1 1 d D . . . .
H85 H 0.9135 0.4022 0.1007 0.061 Uiso 1 1 calc R U . . .
C86 C 0.88634(19) 0.37610(11) 0.16918(11) 0.0422(7) Uani 1 1 d D . . . .
H86 H 0.8310 0.3958 0.1688 0.051 Uiso 1 1 calc R U . . .
C87 C 0.91867(18) 0.34381(10) 0.20994(11) 0.0385(7) Uani 1 1 d D . . . .
H87 H 0.8867 0.3409 0.2387 0.046 Uiso 1 1 calc R U . . .
C88 C 0.99831(19) 0.31570(10) 0.20841(11) 0.0412(7) Uani 1 1 d D . . . .
H88 H 1.0221 0.2927 0.2360 0.049 Uiso 1 1 calc R U . . .
C89 C 1.04291(19) 0.32147(10) 0.16633(12) 0.0419(7) Uani 1 1 d D . . . .
H89 H 1.0983 0.3021 0.1658 0.050 Uiso 1 1 calc R U . . .
N5 N 1.2735(3) 0.44916(15) 0.11527(13) 0.0880(10) Uani 1 1 d D . . . .
C90 C 1.2324(3) 0.41570(17) 0.1428(2) 0.0839(14) Uani 1 1 d D . . . .
H90 H 1.1737 0.4012 0.1266 0.101 Uiso 1 1 calc R U . . .
C91 C 1.2688(4) 0.40202(14) 0.1908(2) 0.0904(15) Uani 1 1 d D . . . .
H91 H 1.2366 0.3785 0.2089 0.108 Uiso 1 1 calc R U . . .
C92 C 1.3521(4) 0.4215(2) 0.21436(16) 0.0966(17) Uani 1 1 d D . . . .
H92 H 1.3804 0.4116 0.2490 0.116 Uiso 1 1 calc R U . . .
C93 C 1.3949(3) 0.45577(18) 0.1874(2) 0.0891(16) Uani 1 1 d D . . . .
H93 H 1.4534 0.4707 0.2031 0.107 Uiso 1 1 calc R U . . .
C94 C 1.3530(3) 0.46826(13) 0.1378(2) 0.0727(12) Uani 1 1 d D . . . .
H94 H 1.3833 0.4920 0.1189 0.087 Uiso 1 1 calc R U . . .
N6 N 0.7702(11) 0.4762(5) 0.0907(5) 0.071(2) Uani 0.338(10) 1 d D U P A 1
C95 C 0.7451(12) 0.4666(6) 0.0380(6) 0.075(2) Uani 0.338(10) 1 d D U P A 1
H95 H 0.7573 0.4343 0.0244 0.091 Uiso 0.338(10) 1 calc R U P A 1
C96 C 0.7031(13) 0.5032(6) 0.0053(6) 0.094(3) Uani 0.338(10) 1 d D U P A 1
H96 H 0.6617 0.4946 -0.0266 0.113 Uiso 0.338(10) 1 calc R U P A 1
C97 C 0.7214(15) 0.5534(6) 0.0192(8) 0.071(3) Uani 0.338(10) 1 d D U P A 1
H97 H 0.7272 0.5790 -0.0058 0.085 Uiso 0.338(10) 1 calc R U P A 1
C98 C 0.7306(17) 0.5633(7) 0.0721(8) 0.068(3) Uani 0.338(10) 1 d D U P A 1
H98 H 0.7154 0.5954 0.0849 0.081 Uiso 0.338(10) 1 calc R U P A 1
C99 C 0.7631(12) 0.5238(6) 0.1052(6) 0.071(2) Uani 0.338(10) 1 d D U P A 1
H99 H 0.7820 0.5314 0.1415 0.086 Uiso 0.338(10) 1 calc R U P A 1
N6B N 0.7770(5) 0.4732(2) 0.0612(3) 0.0789(17) Uani 0.662(10) 1 d D U P A 2
C95B C 0.7433(5) 0.4997(3) 0.0157(3) 0.0803(18) Uani 0.662(10) 1 d D U P A 2
H95B H 0.7479 0.4858 -0.0175 0.096 Uiso 0.662(10) 1 calc R U P A 2
C96B C 0.7025(8) 0.5471(3) 0.0192(4) 0.085(2) Uani 0.662(10) 1 d D U P A 2
H96B H 0.6669 0.5624 -0.0114 0.102 Uiso 0.662(10) 1 calc R U P A 2
C97B C 0.7130(9) 0.5715(4) 0.0657(4) 0.0702(18) Uani 0.662(10) 1 d D U P A 2
H97B H 0.6951 0.6061 0.0671 0.084 Uiso 0.662(10) 1 calc R U P A 2
C98B C 0.7495(5) 0.5461(3) 0.1104(3) 0.0673(17) Uani 0.662(10) 1 d D U P A 2
H98B H 0.7534 0.5619 0.1437 0.081 Uiso 0.662(10) 1 calc R U P A 2
C99B C 0.7806(6) 0.4973(3) 0.1068(3) 0.0686(18) Uani 0.662(10) 1 d D U P A 2
H99B H 0.8060 0.4797 0.1384 0.082 Uiso 0.662(10) 1 calc R U P A 2
N7 N 0.8799(8) -0.0332(5) 0.2228(4) 0.054(2) Uani 0.428(8) 1 d D U P B 1
C100 C 0.7959(10) -0.0500(4) 0.2310(4) 0.050(2) Uani 0.428(8) 1 d D U P B 1
H100 H 0.7876 -0.0854 0.2348 0.059 Uiso 0.428(8) 1 calc R U P B 1
C101 C 0.7221(8) -0.0189(5) 0.2343(6) 0.054(2) Uani 0.428(8) 1 d D U P B 1
H101 H 0.6641 -0.0317 0.2412 0.065 Uiso 0.428(8) 1 calc R U P B 1
C102 C 0.7356(9) 0.0328(5) 0.2270(5) 0.056(2) Uani 0.428(8) 1 d D U P B 1
H102 H 0.6852 0.0559 0.2277 0.067 Uiso 0.428(8) 1 calc R U P B 1
C103 C 0.8213(11) 0.0505(4) 0.2187(4) 0.052(2) Uani 0.428(8) 1 d D U P B 1
H103 H 0.8316 0.0858 0.2149 0.063 Uiso 0.428(8) 1 calc R U P B 1
C104 C 0.8916(8) 0.0160(6) 0.2161(5) 0.051(2) Uani 0.428(8) 1 d D U P B 1
H104 H 0.9504 0.0278 0.2093 0.061 Uiso 0.428(8) 1 calc R U P B 1
N7B N 0.8969(4) -0.0090(4) 0.2198(3) 0.0504(16) Uani 0.572(8) 1 d D U P B 2
C105 C 0.8356(7) -0.0450(3) 0.2265(3) 0.0471(18) Uani 0.572(8) 1 d D U P B 2
H105 H 0.8555 -0.0794 0.2279 0.057 Uiso 0.572(8) 1 calc R U P B 2
C106 C 0.7444(7) -0.0342(3) 0.2314(4) 0.0560(19) Uani 0.572(8) 1 d D U P B 2
H106 H 0.7018 -0.0609 0.2351 0.067 Uiso 0.572(8) 1 calc R U P B 2
C107 C 0.7153(5) 0.0157(4) 0.2310(4) 0.0581(18) Uani 0.572(8) 1 d D U P B 2
H107 H 0.6531 0.0239 0.2354 0.070 Uiso 0.572(8) 1 calc R U P B 2
C108 C 0.7780(8) 0.0531(3) 0.2242(3) 0.0537(17) Uani 0.572(8) 1 d D U P B 2
H108 H 0.7605 0.0879 0.2237 0.064 Uiso 0.572(8) 1 calc R U P B 2
C109 C 0.8674(7) 0.0385(4) 0.2182(3) 0.0517(17) Uani 0.572(8) 1 d D U P B 2
H109 H 0.9104 0.0644 0.2126 0.062 Uiso 0.572(8) 1 calc R U P B 2
Gd1 Gd 0.71217(2) 0.24670(2) 0.28542(2) 0.02194(4) Uani 1 1 d . . . . .
N1 N 0.63040(12) 0.16762(7) 0.31107(8) 0.0231(4) Uani 1 1 d . . . . .
N2 N 0.65841(12) 0.32523(7) 0.32949(7) 0.0225(4) Uani 1 1 d . . . . .
N3 N 0.80798(12) 0.23713(7) 0.21424(7) 0.0211(4) Uani 1 1 d . . . . .
O1 O 0.71961(11) 0.23287(6) 0.37881(6) 0.0264(4) Uani 1 1 d . . . . .
O2 O 0.51080(11) 0.09311(6) 0.33735(6) 0.0269(4) Uani 1 1 d . . . . .
O3 O 0.64333(11) 0.18911(6) 0.21427(6) 0.0267(4) Uani 1 1 d . . . . .
O4 O 0.83511(10) 0.30684(6) 0.32473(6) 0.0270(4) Uani 1 1 d . . . . .
O5 O 0.60125(10) 0.40214(5) 0.38970(6) 0.0240(4) Uani 1 1 d . . . . .
O6 O 0.54310(11) 0.25712(5) 0.28002(6) 0.0261(4) Uani 1 1 d . . . . .
O7 O 0.67229(10) 0.30303(6) 0.21014(6) 0.0278(4) Uani 1 1 d . . . . .
O8 O 0.88991(10) 0.21065(6) 0.12922(6) 0.0243(4) Uani 1 1 d . . . . .
O9 O 0.84747(10) 0.19077(6) 0.30499(6) 0.0275(4) Uani 1 1 d . . . . .

loop_
_atom_site_aniso_label
_atom_site_aniso_U_11
_atom_site_aniso_U_22
_atom_site_aniso_U_33
_atom_site_aniso_U_23
_atom_site_aniso_U_13
_atom_site_aniso_U_12
C1 0.0239(12) 0.0244(13) 0.0267(14) -0.0014(11) 0.0022(11) 0.0029(10)
C2 0.0320(14) 0.0288(13) 0.0229(14) -0.0018(11) 0.0025(11) 0.0037(11)
C3 0.0406(15) 0.0280(14) 0.0234(15) 0.0021(11) 0.0059(12) 0.0052(11)
C4 0.0338(14) 0.0237(13) 0.0258(15) 0.0019(11) 0.0054(11) 0.0029(11)
C5 0.0294(13) 0.0207(12) 0.0274(15) -0.0010(11) 0.0042(11) 0.0004(10)
C6 0.0247(13) 0.0215(12) 0.0235(14) -0.0023(10) 0.0033(11) 0.0029(10)
C7 0.0396(15) 0.0359(14) 0.0227(15) -0.0047(12) 0.0024(12) -0.0028(12)
C8 0.067(2) 0.0301(15) 0.0313(17) -0.0068(12) 0.0104(15) -0.0056(14)
C9 0.0445(18) 0.070(2) 0.0363(19) -0.0144(16) -0.0050(14) -0.0061(16)
C10 0.067(2) 0.0456(17) 0.0256(16) -0.0085(13) 0.0030(14) -0.0085(15)
C11 0.0408(15) 0.0277(14) 0.0291(15) 0.0013(11) 0.0086(12) -0.0023(12)
C12 0.075(2) 0.0416(17) 0.0414(19) 0.0031(14) 0.0244(16) -0.0151(16)
C13 0.0433(17) 0.0473(18) 0.061(2) 0.0059(16) 0.0256(16) 0.0001(14)
C14 0.0556(18) 0.0293(14) 0.0397(18) 0.0048(13) 0.0127(14) -0.0033(13)
C15 0.0196(12) 0.0251(13) 0.0261(14) -0.0016(10) 0.0020(10) 0.0010(10)
C16 0.0260(13) 0.0299(13) 0.0233(14) -0.0052(11) 0.0009(11) -0.0030(11)
C17 0.0255(13) 0.0268(13) 0.0269(15) -0.0058(11) -0.0012(11) -0.0031(10)
C18 0.0222(12) 0.0233(12) 0.0309(15) -0.0029(11) 0.0022(11) -0.0006(10)
C19 0.0255(12) 0.0230(12) 0.0262(14) 0.0022(10) 0.0073(11) 0.0035(10)
C20 0.0228(12) 0.0237(12) 0.0196(13) -0.0037(10) 0.0012(10) 0.0031(10)
C21 0.0413(16) 0.0423(16) 0.0225(15) -0.0076(12) 0.0028(12) -0.0164(13)
C22 0.0525(18) 0.0582(19) 0.0352(18) -0.0133(15) 0.0181(15) -0.0187(15)
C23 0.060(2) 0.059(2) 0.0282(17) 0.0064(15) -0.0075(14) -0.0120(16)
C24 0.069(2) 0.072(2) 0.0270(17) -0.0132(15) 0.0041(15) -0.0372(18)
C25 0.0290(14) 0.0271(13) 0.0361(16) -0.0024(12) 0.0026(12) -0.0064(11)
C26 0.0364(15) 0.0267(14) 0.0514(19) 0.0015(13) 0.0059(13) -0.0031(12)
C27 0.0309(14) 0.0376(15) 0.0483(19) 0.0041(13) 0.0092(13) -0.0067(12)
C28 0.0478(17) 0.0399(16) 0.0470(19) -0.0063(14) 0.0027(15) -0.0207(14)
C29 0.0185(11) 0.0253(12) 0.0226(13) -0.0010(10) 0.0038(10) -0.0010(10)
C30 0.0185(12) 0.0278(13) 0.0250(14) -0.0033(11) 0.0021(10) -0.0041(10)
C31 0.0213(12) 0.0243(12) 0.0248(14) -0.0018(10) -0.0011(10) -0.0038(10)
C32 0.0211(12) 0.0220(12) 0.0232(14) -0.0009(10) 0.0020(10) -0.0004(10)
C33 0.0169(11) 0.0243(12) 0.0249(14) 0.0015(10) 0.0036(10) 0.0033(9)
C34 0.0179(11) 0.0237(12) 0.0221(13) -0.0016(10) 0.0017(10) -0.0017(9)
C35 0.0146(12) 0.0448(16) 0.0379(17) -0.0166(13) 0.0031(11) -0.0027(11)
C36 0.0280(16) 0.0468(19) 0.111(3) -0.0131(19) -0.0150(17) 0.0111(14)
C37 0.0236(15) 0.142(3) 0.052(2) -0.049(2) 0.0148(15) -0.0242(18)
C38 0.0165(12) 0.0552(18) 0.0455(18) -0.0185(14) 0.0027(12) -0.0050(12)
C39 0.0269(13) 0.0260(13) 0.0271(15) -0.0050(11) 0.0001(11) 0.0024(10)
C40 0.0347(15) 0.0317(14) 0.0431(18) -0.0168(13) -0.0041(13) 0.0037(12)
C41 0.0420(16) 0.0444(16) 0.0275(16) -0.0082(13) 0.0038(13) 0.0055(13)
C42 0.0373(15) 0.0273(14) 0.0425(18) -0.0076(12) -0.0035(13) 0.0057(12)
C43 0.0190(12) 0.0239(12) 0.0254(14) 0.0010(10) -0.0011(10) 0.0011(10)
C44 0.0171(12) 0.0246(13) 0.0326(15) 0.0035(11) 0.0005(10) -0.0007(10)
C45 0.0141(11) 0.0278(13) 0.0348(15) 0.0051(11) 0.0036(10) 0.0009(10)
C46 0.0167(11) 0.0241(12) 0.0275(14) 0.0034(10) 0.0049(10) 0.0019(9)
C47 0.0188(12) 0.0219(12) 0.0230(14) 0.0007(10) 0.0023(10) -0.0018(9)
C48 0.0164(11) 0.0255(12) 0.0221(13) -0.0003(10) 0.0018(10) -0.0007(9)
C49 0.0160(11) 0.0289(14) 0.0496(18) -0.0043(12) -0.0002(11) -0.0032(10)
C50 0.0177(13) 0.0387(15) 0.068(2) -0.0067(14) 0.0036(13) -0.0051(11)
C51 0.0279(14) 0.0529(19) 0.0457(18) -0.0134(15) -0.0059(12) -0.0057(13)
C52 0.0294(15) 0.0284(14) 0.073(2) -0.0006(14) 0.0078(15) -0.0059(12)
C53 0.0216(12) 0.0266(13) 0.0332(15) 0.0014(11) 0.0068(11) 0.0049(10)
C54 0.0302(14) 0.0288(14) 0.0538(19) -0.0011(13) 0.0143(13) 0.0029(11)
C55 0.0347(15) 0.0491(17) 0.0391(18) -0.0062(14) 0.0128(13) 0.0051(13)
C56 0.0249(13) 0.0348(14) 0.0460(18) 0.0008(13) 0.0130(12) 0.0069(11)
C57 0.0199(12) 0.0213(12) 0.0280(15) -0.0017(10) 0.0009(10) -0.0019(10)
C58 0.0212(12) 0.0255(13) 0.0303(15) 0.0018(11) -0.0007(11) -0.0007(10)
C59 0.0263(13) 0.0274(13) 0.0264(15) 0.0033(11) -0.0052(11) -0.0010(10)
C60 0.0226(12) 0.0284(13) 0.0234(14) 0.0004(10) 0.0020(10) -0.0017(10)
C61 0.0224(11) 0.0179(12) 0.0277(13) -0.0003(10) 0.0053(10) -0.0005(9)
C62 0.0181(11) 0.0230(12) 0.0227(13) -0.0017(10) 0.0002(9) -0.0007(9)
C63 0.0273(14) 0.0323(14) 0.0364(17) 0.0040(12) -0.0029(12) 0.0071(11)
C64 0.0382(16) 0.0551(19) 0.049(2) 0.0162(15) 0.0015(14) 0.0188(14)
C65 0.0397(16) 0.0315(15) 0.069(2) -0.0047(15) 0.0023(15) 0.0088(13)
C66 0.0271(14) 0.0438(16) 0.0490(19) -0.0003(14) 0.0036(13) 0.0091(12)
C67 0.0326(13) 0.0409(15) 0.0206(13) 0.0010(12) 0.0011(10) 0.0012(12)
C68 0.0458(17) 0.0544(18) 0.0273(16) 0.0047(14) 0.0029(13) 0.0079(15)
C69 0.0338(15) 0.077(2) 0.0291(16) 0.0033(15) 0.0104(12) 0.0024(14)
C70 0.063(2) 0.0414(17) 0.0301(17) -0.0094(13) 0.0009(15) 0.0029(15)
C71 0.0221(12) 0.0238(12) 0.0230(14) -0.0035(10) 0.0021(10) -0.0021(10)
C72 0.0215(12) 0.0246(12) 0.0260(14) 0.0009(10) 0.0003(10) 0.0015(10)
C73 0.0206(12) 0.0259(13) 0.0343(16) -0.0010(11) 0.0007(11) 0.0034(10)
C74 0.0210(12) 0.0227(12) 0.0275(14) -0.0014(11) 0.0031(11) 0.0021(10)
C75 0.0225(12) 0.0220(12) 0.0235(14) 0.0000(10) -0.0001(10) -0.0002(10)
C76 0.0178(11) 0.0230(12) 0.0249(14) -0.0019(10) 0.0017(10) -0.0010(9)
C77 0.0294(14) 0.0377(15) 0.0237(15) 0.0033(12) 0.0008(11) 0.0066(11)
C78 0.0506(18) 0.0533(19) 0.0316(17) -0.0026(14) -0.0109(14) 0.0054(15)
C79 0.0381(16) 0.0608(19) 0.0414(19) 0.0166(15) 0.0020(14) 0.0185(14)
C80 0.0530(18) 0.0477(18) 0.0357(18) 0.0109(14) 0.0098(14) 0.0007(14)
C81 0.0278(13) 0.0266(13) 0.0285(15) -0.0013(11) 0.0056(11) 0.0029(11)
C82 0.0327(15) 0.0453(17) 0.0443(18) 0.0057(14) 0.0142(13) 0.0063(13)
C83 0.0366(15) 0.0419(16) 0.0388(18) -0.0008(13) 0.0117(13) 0.0127(13)
C84 0.0402(16) 0.0437(17) 0.0378(18) -0.0137(14) 0.0061(13) 0.0066(13)
N4 0.0538(16) 0.0564(16) 0.0436(17) 0.0008(13) 0.0136(13) 0.0097(13)
C85 0.058(2) 0.055(2) 0.0386(19) 0.0058(15) 0.0038(16) 0.0124(16)
C86 0.0339(15) 0.0481(17) 0.0425(19) -0.0083(15) 0.0021(14) 0.0016(13)
C87 0.0358(15) 0.0444(17) 0.0359(17) -0.0053(14) 0.0082(13) -0.0148(13)
C88 0.0402(16) 0.0346(16) 0.0451(19) 0.0008(14) -0.0013(14) -0.0030(13)
C89 0.0348(16) 0.0407(17) 0.048(2) -0.0063(15) 0.0028(14) -0.0006(13)
N5 0.094(3) 0.102(3) 0.070(3) -0.001(2) 0.021(2) 0.020(2)
C90 0.059(2) 0.085(3) 0.115(4) -0.044(3) 0.034(3) -0.018(2)
C91 0.143(5) 0.044(2) 0.105(4) 0.005(3) 0.076(4) 0.005(3)
C92 0.140(5) 0.087(4) 0.053(3) -0.007(3) -0.009(3) 0.070(3)
C93 0.042(2) 0.080(3) 0.138(5) -0.055(3) -0.001(3) 0.005(2)
C94 0.073(3) 0.049(2) 0.109(4) 0.001(2) 0.051(3) -0.008(2)
N6 0.070(4) 0.069(5) 0.076(5) 0.015(5) 0.023(4) 0.012(4)
C95 0.072(5) 0.076(4) 0.083(5) 0.009(4) 0.029(4) 0.017(4)
C96 0.092(5) 0.097(4) 0.090(5) 0.008(4) 0.007(5) 0.018(5)
C97 0.066(5) 0.074(4) 0.076(4) 0.011(4) 0.020(4) 0.005(4)
C98 0.063(5) 0.069(5) 0.074(4) 0.011(4) 0.018(4) 0.008(4)
C99 0.068(4) 0.071(5) 0.077(4) 0.009(5) 0.020(4) 0.013(4)
N6B 0.072(3) 0.078(3) 0.091(4) 0.010(3) 0.024(3) 0.031(3)
C95B 0.066(4) 0.088(3) 0.089(4) 0.003(3) 0.020(3) 0.034(3)
C96B 0.091(5) 0.079(4) 0.080(3) 0.015(3) 0.005(3) 0.024(3)
C97B 0.073(4) 0.070(4) 0.073(4) 0.013(3) 0.028(3) 0.010(3)
C98B 0.059(3) 0.068(4) 0.078(3) 0.014(3) 0.022(3) 0.005(3)
C99B 0.061(3) 0.071(4) 0.076(4) 0.016(4) 0.018(3) 0.017(3)
N7 0.056(4) 0.052(4) 0.052(3) -0.003(4) 0.005(4) -0.001(4)
C100 0.054(5) 0.046(4) 0.046(4) -0.004(3) 0.004(4) -0.002(4)
C101 0.047(4) 0.047(5) 0.072(4) 0.000(4) 0.017(3) 0.005(4)
C102 0.047(4) 0.044(4) 0.076(4) 0.000(4) 0.013(4) 0.005(3)
C103 0.048(4) 0.047(4) 0.060(3) -0.005(3) 0.007(4) -0.002(4)
C104 0.047(4) 0.050(5) 0.055(3) -0.003(4) 0.008(3) -0.001(4)
N7B 0.048(3) 0.051(4) 0.052(3) -0.007(3) 0.008(2) -0.006(3)
C105 0.051(4) 0.045(3) 0.045(3) -0.004(3) 0.007(4) -0.002(3)
C106 0.054(4) 0.047(4) 0.069(3) 0.005(3) 0.017(3) -0.002(3)
C107 0.042(3) 0.053(4) 0.083(3) 0.007(4) 0.021(3) -0.001(3)
C108 0.048(4) 0.046(3) 0.068(3) 0.002(3) 0.011(3) 0.003(3)
C109 0.049(4) 0.049(4) 0.056(3) -0.007(3) 0.006(3) -0.008(3)
Gd1 0.01674(6) 0.02687(7) 0.02170(7) -0.00497(6) 0.00229(4) -0.00206(5)
N1 0.0221(10) 0.0231(10) 0.0237(12) -0.0053(9) 0.0030(9) 0.0030(8)
N2 0.0169(10) 0.0256(10) 0.0247(12) -0.0009(9) 0.0031(8) -0.0032(8)
N3 0.0165(9) 0.0226(10) 0.0232(11) -0.0020(8) 0.0013(8) -0.0011(7)
O1 0.0243(9) 0.0295(9) 0.0245(10) -0.0051(7) 0.0025(7) -0.0039(7)
O2 0.0329(9) 0.0226(9) 0.0252(10) -0.0019(7) 0.0053(8) -0.0048(7)
O3 0.0292(9) 0.0268(9) 0.0239(10) -0.0036(7) 0.0050(7) -0.0062(7)
O4 0.0183(8) 0.0289(9) 0.0334(10) -0.0129(8) 0.0040(7) -0.0014(7)
O5 0.0154(8) 0.0254(9) 0.0303(10) -0.0050(7) 0.0024(7) 0.0009(7)
O6 0.0193(8) 0.0274(9) 0.0304(10) -0.0071(7) 0.0013(7) -0.0018(7)
O7 0.0260(9) 0.0268(9) 0.0302(10) -0.0043(8) 0.0041(8) 0.0003(7)
O8 0.0231(8) 0.0285(9) 0.0215(9) -0.0028(7) 0.0043(7) 0.0076(7)
O9 0.0244(9) 0.0316(9) 0.0263(10) -0.0003(8) 0.0041(7) 0.0038(7)

loop_
_atom_type_symbol
_atom_type_description
_atom_type_scat_dispersion_real
_atom_type_scat_dispersion_imag
_atom_type_scat_source
C C 0.0033 0.0016 'International Tables Vol C Tables 4.2.6.8 and 6.1.1.4'
H H 0.0000 0.0000 'International Tables Vol C Tables 4.2.6.8 and 6.1.1.4'
Gd Gd -0.1653 3.9035 'International Tables Vol C Tables 4.2.6.8 and 6.1.1.4'
N N 0.0061 0.0033 'International Tables Vol C Tables 4.2.6.8 and 6.1.1.4'
O O 0.0106 0.0060 'International Tables Vol C Tables 4.2.6.8 and 6.1.1.4'

loop_
_geom_angle_atom_site_label_1
_geom_angle_atom_site_label_2
_geom_angle_atom_site_label_3
_geom_angle
O1 C1 C2 125.8(2)
O1 C1 C6 118.3(2)
C2 C1 C6 115.9(2)
C3 C2 C1 116.5(2)
C3 C2 C7 123.2(2)
C1 C2 C7 120.3(2)
C2 C3 C4 128.6(2)
C2 C3 H3 115.7
C4 C3 H3 115.7
C5 C4 C3 114.9(2)
C5 C4 C11 124.4(2)
C3 C4 C11 120.7(2)
C4 C5 O2 121.6(2)
C4 C5 C6 120.6(2)
O2 C5 C6 117.8(2)
N1 C6 C5 122.1(2)
N1 C6 C1 114.5(2)
C5 C6 C1 123.3(2)
C2 C7 C10 112.4(2)
C2 C7 C9 109.0(2)
C10 C7 C9 108.0(2)
C2 C7 C8 109.6(2)
C10 C7 C8 108.4(2)
C9 C7 C8 109.3(2)
C7 C8 H8A 109.5
C7 C8 H8B 109.5
H8A C8 H8B 109.5
C7 C8 H8C 109.5
H8A C8 H8C 109.5
H8B C8 H8C 109.5
C7 C9 H9A 109.5
C7 C9 H9B 109.5
H9A C9 H9B 109.5
C7 C9 H9C 109.5
H9A C9 H9C 109.5
H9B C9 H9C 109.5
C7 C10 H10A 109.5
C7 C10 H10B 109.5
H10A C10 H10B 109.5
C7 C10 H10C 109.5
H10A C10 H10C 109.5
H10B C10 H10C 109.5
C12 C11 C14 107.4(2)
C12 C11 C4 112.3(2)
C14 C11 C4 111.2(2)
C12 C11 C13 107.4(2)
C14 C11 C13 110.6(2)
C4 C11 C13 107.9(2)
C11 C12 H12A 109.5
C11 C12 H12B 109.5
H12A C12 H12B 109.5
C11 C12 H12C 109.5
H12A C12 H12C 109.5
H12B C12 H12C 109.5
C11 C13 H13A 109.5
C11 C13 H13B 109.5
H13A C13 H13B 109.5
C11 C13 H13C 109.5
H13A C13 H13C 109.5
H13B C13 H13C 109.5
C11 C14 H14A 109.5
C11 C14 H14B 109.5
H14A C14 H14B 109.5
C11 C14 H14C 109.5
H14A C14 H14C 109.5
H14B C14 H14C 109.5
O3 C15 C16 125.7(2)
O3 C15 C20 118.7(2)
C16 C15 C20 115.5(2)
C17 C16 C15 117.1(2)
C17 C16 C21 123.0(2)
C15 C16 C21 119.9(2)
C16 C17 C18 128.6(2)
C16 C17 H17 115.7
C18 C17 H17 115.7
C19 C18 C17 114.7(2)
C19 C18 C25 124.2(2)
C17 C18 C25 121.0(2)
C18 C19 O2 121.8(2)
C18 C19 C20 120.5(2)
O2 C19 C20 117.7(2)
N1 C20 C19 122.2(2)
N1 C20 C15 114.3(2)
C19 C20 C15 123.5(2)
C16 C21 C24 112.0(2)
C16 C21 C23 109.6(2)
C24 C21 C23 108.2(2)
C16 C21 C22 109.8(2)
C24 C21 C22 107.9(2)
C23 C21 C22 109.2(2)
C21 C22 H22A 109.5
C21 C22 H22B 109.5
H22A C22 H22B 109.5
C21 C22 H22C 109.5
H22A C22 H22C 109.5
H22B C22 H22C 109.5
C21 C23 H23A 109.5
C21 C23 H23B 109.5
H23A C23 H23B 109.5
C21 C23 H23C 109.5
H23A C23 H23C 109.5
H23B C23 H23C 109.5
C21 C24 H24A 109.5
C21 C24 H24B 109.5
H24A C24 H24B 109.5
C21 C24 H24C 109.5
H24A C24 H24C 109.5
H24B C24 H24C 109.5
C27 C25 C28 106.9(2)
C27 C25 C18 110.7(2)
C28 C25 C18 112.5(2)
C27 C25 C26 110.4(2)
C28 C25 C26 107.4(2)
C18 C25 C26 109.00(19)
C25 C26 H26A 109.5
C25 C26 H26B 109.5
H26A C26 H26B 109.5
C25 C26 H26C 109.5
H26A C26 H26C 109.5
H26B C26 H26C 109.5
C25 C27 H27A 109.5
C25 C27 H27B 109.5
H27A C27 H27B 109.5
C25 C27 H27C 109.5
H27A C27 H27C 109.5
H27B C27 H27C 109.5
C25 C28 H28A 109.5
C25 C28 H28B 109.5
H28A C28 H28B 109.5
C25 C28 H28C 109.5
H28A C28 H28C 109.5
H28B C28 H28C 109.5
O4 C29 C30 126.2(2)
O4 C29 C34 118.40(19)
C30 C29 C34 115.4(2)
C31 C30 C29 117.0(2)
C31 C30 C35 121.8(2)
C29 C30 C35 121.0(2)
C30 C31 C32 129.2(2)
C30 C31 H31 115.4
C32 C31 H31 115.4
C33 C32 C31 114.0(2)
C33 C32 C39 125.2(2)
C31 C32 C39 120.6(2)
C32 C33 O5 121.4(2)
C32 C33 C34 120.8(2)
O5 C33 C34 117.80(19)
N2 C34 C33 121.9(2)
N2 C34 C29 114.6(2)
C33 C34 C29 123.5(2)
C37 C35 C36 109.6(3)
C37 C35 C30 110.8(2)
C36 C35 C30 108.0(2)
C37 C35 C38 108.2(2)
C36 C35 C38 107.9(2)
C30 C35 C38 112.3(2)
C35 C36 H36A 109.5
C35 C36 H36B 109.5
H36A C36 H36B 109.5
C35 C36 H36C 109.5
H36A C36 H36C 109.5
H36B C36 H36C 109.5
C35 C37 H37A 109.5
C35 C37 H37B 109.5
H37A C37 H37B 109.5
C35 C37 H37C 109.5
H37A C37 H37C 109.5
H37B C37 H37C 109.5
C35 C38 H38A 109.5
C35 C38 H38B 109.5
H38A C38 H38B 109.5
C35 C38 H38C 109.5
H38A C38 H38C 109.5
H38B C38 H38C 109.5
C40 C39 C42 106.2(2)
C40 C39 C41 107.7(2)
C42 C39 C41 111.1(2)
C40 C39 C32 112.4(2)
C42 C39 C32 110.8(2)
C41 C39 C32 108.62(19)
C39 C40 H40A 109.5
C39 C40 H40B 109.5
H40A C40 H40B 109.5
C39 C40 H40C 109.5
H40A C40 H40C 109.5
H40B C40 H40C 109.5
C39 C41 H41A 109.5
C39 C41 H41B 109.5
H41A C41 H41B 109.5
C39 C41 H41C 109.5
H41A C41 H41C 109.5
H41B C41 H41C 109.5
C39 C42 H42A 109.5
C39 C42 H42B 109.5
H42A C42 H42B 109.5
C39 C42 H42C 109.5
H42A C42 H42C 109.5
H42B C42 H42C 109.5
O6 C43 C44 125.8(2)
O6 C43 C48 117.97(19)
C44 C43 C48 116.2(2)
C45 C44 C43 116.7(2)
C45 C44 C49 123.6(2)
C43 C44 C49 119.7(2)
C44 C45 C46 128.9(2)
C44 C45 H45 115.5
C46 C45 H45 115.5
C47 C46 C45 114.2(2)
C47 C46 C53 124.0(2)
C45 C46 C53 121.75(19)
C46 C47 O5 121.2(2)
C46 C47 C48 120.6(2)
O5 C47 C48 118.17(19)
N2 C48 C47 121.9(2)
N2 C48 C43 114.7(2)
C47 C48 C43 123.3(2)
C52 C49 C50 107.7(2)
C52 C49 C44 108.8(2)
C50 C49 C44 112.1(2)
C52 C49 C51 110.2(2)
C50 C49 C51 108.3(2)
C44 C49 C51 109.8(2)
C49 C50 H50A 109.5
C49 C50 H50B 109.5
H50A C50 H50B 109.5
C49 C50 H50C 109.5
H50A C50 H50C 109.5
H50B C50 H50C 109.5
C49 C51 H51A 109.5
C49 C51 H51B 109.5
H51A C51 H51B 109.5
C49 C51 H51C 109.5
H51A C51 H51C 109.5
H51B C51 H51C 109.5
C49 C52 H52A 109.5
C49 C52 H52B 109.5
H52A C52 H52B 109.5
C49 C52 H52C 109.5
H52A C52 H52C 109.5
H52B C52 H52C 109.5
C55 C53 C46 110.62(19)
C55 C53 C56 107.0(2)
C46 C53 C56 111.90(19)
C55 C53 C54 110.6(2)
C46 C53 C54 109.1(2)
C56 C53 C54 107.52(19)
C53 C54 H54A 109.5
C53 C54 H54B 109.5
H54A C54 H54B 109.5
C53 C54 H54C 109.5
H54A C54 H54C 109.5
H54B C54 H54C 109.5
C53 C55 H55A 109.5
C53 C55 H55B 109.5
H55A C55 H55B 109.5
C53 C55 H55C 109.5
H55A C55 H55C 109.5
H55B C55 H55C 109.5
C53 C56 H56A 109.5
C53 C56 H56B 109.5
H56A C56 H56B 109.5
C53 C56 H56C 109.5
H56A C56 H56C 109.5
H56B C56 H56C 109.5
O7 C57 C58 125.9(2)
O7 C57 C62 117.9(2)
C58 C57 C62 116.2(2)
C59 C58 C57 116.4(2)
C59 C58 C63 122.5(2)
C57 C58 C63 121.1(2)
C58 C59 C60 129.1(2)
C58 C59 H59 115.5
C60 C59 H59 115.5
C61 C60 C59 114.3(2)
C61 C60 C67 124.8(2)
C59 C60 C67 120.9(2)
C60 C61 O8 121.5(2)
C60 C61 C62 119.9(2)
O8 C61 C62 118.6(2)
N3 C62 C61 121.4(2)
N3 C62 C57 114.5(2)
C61 C62 C57 124.0(2)
C66 C63 C58 110.1(2)
C66 C63 C64 107.9(2)
C58 C63 C64 112.2(2)
C66 C63 C65 109.6(2)
C58 C63 C65 108.9(2)
C64 C63 C65 108.1(2)
C63 C64 H64A 109.5
C63 C64 H64B 109.5
H64A C64 H64B 109.5
C63 C64 H64C 109.5
H64A C64 H64C 109.5
H64B C64 H64C 109.5
C63 C65 H65A 109.5
C63 C65 H65B 109.5
H65A C65 H65B 109.5
C63 C65 H65C 109.5
H65A C65 H65C 109.5
H65B C65 H65C 109.5
C63 C66 H66A 109.5
C63 C66 H66B 109.5
H66A C66 H66B 109.5
C63 C66 H66C 109.5
H66A C66 H66C 109.5
H66B C66 H66C 109.5
C60 C67 C69 111.5(2)
C60 C67 C70 109.1(2)
C69 C67 C70 109.7(2)
C60 C67 C68 112.2(2)
C69 C67 C68 107.1(2)
C70 C67 C68 107.1(2)
C67 C68 H68A 109.5
C67 C68 H68B 109.5
H68A C68 H68B 109.5
C67 C68 H68C 109.5
H68A C68 H68C 109.5
H68B C68 H68C 109.5
C67 C69 H69A 109.5
C67 C69 H69B 109.5
H69A C69 H69B 109.5
C67 C69 H69C 109.5
H69A C69 H69C 109.5
H69B C69 H69C 109.5
C67 C70 H70A 109.5
C67 C70 H70B 109.5
H70A C70 H70B 109.5
C67 C70 H70C 109.5
H70A C70 H70C 109.5
H70B C70 H70C 109.5
O9 C71 C72 126.5(2)
O9 C71 C76 118.0(2)
C72 C71 C76 115.5(2)
C73 C72 C71 117.1(2)
C73 C72 C77 122.5(2)
C71 C72 C77 120.4(2)
C72 C73 C74 128.9(2)
C72 C73 H73 115.6
C74 C73 H73 115.6
C75 C74 C73 113.5(2)
C75 C74 C81 125.1(2)
C73 C74 C81 121.4(2)
C74 C75 O8 121.9(2)
C74 C75 C76 121.0(2)
O8 C75 C76 117.17(19)
N3 C76 C75 122.2(2)
N3 C76 C71 114.4(2)
C75 C76 C71 123.3(2)
C78 C77 C80 109.7(2)
C78 C77 C79 108.0(2)
C80 C77 C79 108.9(2)
C78 C77 C72 109.5(2)
C80 C77 C72 109.1(2)
C79 C77 C72 111.7(2)
C77 C78 H78A 109.5
C77 C78 H78B 109.5
H78A C78 H78B 109.5
C77 C78 H78C 109.5
H78A C78 H78C 109.5
H78B C78 H78C 109.5
C77 C79 H79A 109.5
C77 C79 H79B 109.5
H79A C79 H79B 109.5
C77 C79 H79C 109.5
H79A C79 H79C 109.5
H79B C79 H79C 109.5
C77 C80 H80A 109.5
C77 C80 H80B 109.5
H80A C80 H80B 109.5
C77 C80 H80C 109.5
H80A C80 H80C 109.5
H80B C80 H80C 109.5
C84 C81 C74 109.6(2)
C84 C81 C82 110.6(2)
C74 C81 C82 110.12(19)
C84 C81 C83 107.0(2)
C74 C81 C83 112.6(2)
C82 C81 C83 106.9(2)
C81 C82 H82A 109.5
C81 C82 H82B 109.5
H82A C82 H82B 109.5
C81 C82 H82C 109.5
H82A C82 H82C 109.5
H82B C82 H82C 109.5
C81 C83 H83A 109.5
C81 C83 H83B 109.5
H83A C83 H83B 109.5
C81 C83 H83C 109.5
H83A C83 H83C 109.5
H83B C83 H83C 109.5
C81 C84 H84A 109.5
C81 C84 H84B 109.5
H84A C84 H84B 109.5
C81 C84 H84C 109.5
H84A C84 H84C 109.5
H84B C84 H84C 109.5
C85 N4 C89 116.1(3)
N4 C85 C86 124.3(3)
N4 C85 H85 117.9
C86 C85 H85 117.9
C87 C86 C85 118.4(3)
C87 C86 H86 120.8
C85 C86 H86 120.8
C86 C87 C88 118.6(3)
C86 C87 H87 120.7
C88 C87 H87 120.7
C87 C88 C89 118.8(3)
C87 C88 H88 120.6
C89 C88 H88 120.6
N4 C89 C88 123.8(3)
N4 C89 H89 118.1
C88 C89 H89 118.1
C94 N5 C90 117.5(4)
C91 C90 N5 123.3(4)
C91 C90 H90 118.3
N5 C90 H90 118.3
C90 C91 C92 119.5(4)
C90 C91 H91 120.3
C92 C91 H91 120.3
C91 C92 C93 118.4(4)
C91 C92 H92 120.8
C93 C92 H92 120.8
C94 C93 C92 118.9(4)
C94 C93 H93 120.5
C92 C93 H93 120.5
N5 C94 C93 122.4(4)
N5 C94 H94 118.8
C93 C94 H94 118.8
C99 N6 C95 116.1(12)
C96 C95 N6 119.8(13)
C96 C95 H95 120.1
N6 C95 H95 120.1
C95 C96 C97 118.6(14)
C95 C96 H96 120.7
C97 C96 H96 120.7
C98 C97 C96 114.7(16)
C98 C97 H97 122.6
C96 C97 H97 122.6
C99 C98 C97 115.8(15)
C99 C98 H98 122.1
C97 C98 H98 122.1
N6 C99 C98 125.3(13)
N6 C99 H99 117.3
C98 C99 H99 117.3
C99B N6B C95B 117.7(6)
N6B C95B C96B 119.1(7)
N6B C95B H95B 120.4
C96B C95B H95B 120.4
C97B C96B C95B 120.6(9)
C97B C96B H96B 119.7
C95B C96B H96B 119.7
C96B C97B C98B 119.1(8)
C96B C97B H97B 120.4
C98B C97B H97B 120.4
C97B C98B C99B 119.1(7)
C97B C98B H98B 120.5
C99B C98B H98B 120.5
N6B C99B C98B 123.1(7)
N6B C99B H99B 118.4
C98B C99B H99B 118.4
C104 N7 C100 119.0(10)
N7 C100 C101 123.4(11)
N7 C100 H100 118.3
C101 C100 H100 118.3
C100 C101 C102 116.8(10)
C100 C101 H101 121.6
C102 C101 H101 121.6
C103 C102 C101 120.4(9)
C103 C102 H102 119.8
C101 C102 H102 119.8
C104 C103 C102 118.5(9)
C104 C103 H103 120.8
C102 C103 H103 120.8
N7 C104 C103 121.9(10)
N7 C104 H104 119.1
C103 C104 H104 119.1
C109 N7B C105 117.5(6)
N7B C105 C106 122.4(7)
N7B C105 H105 118.8
C106 C105 H105 118.8
C105 C106 C107 119.3(7)
C105 C106 H106 120.3
C107 C106 H106 120.3
C108 C107 C106 118.7(7)
C108 C107 H107 120.6
C106 C107 H107 120.6
C107 C108 C109 117.8(7)
C107 C108 H108 121.1
C109 C108 H108 121.1
N7B C109 C108 124.2(7)
N7B C109 H109 117.9
C108 C109 H109 117.9
O9 Gd1 O1 79.45(6)
O9 Gd1 O6 147.19(5)
O1 Gd1 O6 86.02(6)
O9 Gd1 O7 126.83(6)
O1 Gd1 O7 148.17(5)
O6 Gd1 O7 78.54(6)
O9 Gd1 O3 88.67(6)
O1 Gd1 O3 126.32(5)
O6 Gd1 O3 76.50(5)
O7 Gd1 O3 76.94(6)
O9 Gd1 O4 79.39(6)
O1 Gd1 O4 77.89(6)
O6 Gd1 O4 126.12(5)
O7 Gd1 O4 88.95(6)
O3 Gd1 O4 150.73(5)
O9 Gd1 N3 63.95(6)
O1 Gd1 N3 141.94(6)
O6 Gd1 N3 130.68(6)
O7 Gd1 N3 63.47(6)
O3 Gd1 N3 65.61(5)
O4 Gd1 N3 85.16(6)
O9 Gd1 N1 80.84(6)
O1 Gd1 N1 63.44(6)
O6 Gd1 N1 66.35(5)
O7 Gd1 N1 131.17(6)
O3 Gd1 N1 63.02(6)
O4 Gd1 N1 139.08(6)
N3 Gd1 N1 117.03(6)
O9 Gd1 N2 134.44(6)
O1 Gd1 N2 68.71(6)
O6 Gd1 N2 63.18(5)
O7 Gd1 N2 79.48(6)
O3 Gd1 N2 136.44(5)
O4 Gd1 N2 63.04(5)
N3 Gd1 N2 131.56(6)
N1 Gd1 N2 110.69(6)
C6 N1 C20 119.7(2)
C6 N1 Gd1 119.00(14)
C20 N1 Gd1 119.50(15)
C34 N2 C48 120.1(2)
C34 N2 Gd1 119.53(14)
C48 N2 Gd1 119.27(14)
C62 N3 C76 120.5(2)
C62 N3 Gd1 118.78(14)
C76 N3 Gd1 119.44(15)
C1 O1 Gd1 123.61(14)
C5 O2 C19 120.24(18)
C15 O3 Gd1 123.01(15)
C29 O4 Gd1 122.84(13)
C47 O5 C33 119.98(17)
C43 O6 Gd1 124.36(13)
C57 O7 Gd1 121.13(14)
C61 O8 C75 119.79(18)
C71 O9 Gd1 123.28(14)

loop_
_geom_bond_atom_site_label_1
_geom_bond_atom_site_label_2
_geom_bond_distance
C1 O1 1.268(3)
C1 C2 1.437(3)
C1 C6 1.461(3)
C2 C3 1.382(3)
C2 C7 1.524(3)
C3 C4 1.436(3)
C3 H3 0.9500
C4 C5 1.366(3)
C4 C11 1.536(3)
C5 O2 1.386(3)
C5 C6 1.425(3)
C6 N1 1.329(3)
C7 C10 1.527(3)
C7 C9 1.536(4)
C7 C8 1.548(4)
C8 H8A 0.9800
C8 H8B 0.9800
C8 H8C 0.9800
C9 H9A 0.9800
C9 H9B 0.9800
C9 H9C 0.9800
C10 H10A 0.9800
C10 H10B 0.9800
C10 H10C 0.9800
C11 C12 1.528(4)
C11 C14 1.535(3)
C11 C13 1.540(3)
C12 H12A 0.9800
C12 H12B 0.9800
C12 H12C 0.9800
C13 H13A 0.9800
C13 H13B 0.9800
C13 H13C 0.9800
C14 H14A 0.9800
C14 H14B 0.9800
C14 H14C 0.9800
C15 O3 1.272(3)
C15 C16 1.441(3)
C15 C20 1.447(3)
C16 C17 1.367(3)
C16 C21 1.530(3)
C17 C18 1.424(3)
C17 H17 0.9500
C18 C19 1.370(3)
C18 C25 1.542(3)
C19 O2 1.386(3)
C19 C20 1.422(3)
C20 N1 1.335(3)
C21 C24 1.532(3)
C21 C23 1.533(4)
C21 C22 1.545(4)
C22 H22A 0.9800
C22 H22B 0.9800
C22 H22C 0.9800
C23 H23A 0.9800
C23 H23B 0.9800
C23 H23C 0.9800
C24 H24A 0.9800
C24 H24B 0.9800
C24 H24C 0.9800
C25 C27 1.535(3)
C25 C28 1.536(3)
C25 C26 1.542(3)
C26 H26A 0.9800
C26 H26B 0.9800
C26 H26C 0.9800
C27 H27A 0.9800
C27 H27B 0.9800
C27 H27C 0.9800
C28 H28A 0.9800
C28 H28B 0.9800
C28 H28C 0.9800
C29 O4 1.278(3)
C29 C30 1.436(3)
C29 C34 1.455(3)
C30 C31 1.368(3)
C30 C35 1.531(3)
C31 C32 1.428(3)
C31 H31 0.9500
C32 C33 1.374(3)
C32 C39 1.536(3)
C33 O5 1.391(2)
C33 C34 1.422(3)
C34 N2 1.329(3)
C35 C37 1.518(4)
C35 C36 1.530(4)
C35 C38 1.532(3)
C36 H36A 0.9800
C36 H36B 0.9800
C36 H36C 0.9800
C37 H37A 0.9800
C37 H37B 0.9800
C37 H37C 0.9800
C38 H38A 0.9800
C38 H38B 0.9800
C38 H38C 0.9800
C39 C40 1.530(3)
C39 C42 1.534(3)
C39 C41 1.535(3)
C40 H40A 0.9800
C40 H40B 0.9800
C40 H40C 0.9800
C41 H41A 0.9800
C41 H41B 0.9800
C41 H41C 0.9800
C42 H42A 0.9800
C42 H42B 0.9800
C42 H42C 0.9800
C43 O6 1.274(3)
C43 C44 1.434(3)
C43 C48 1.457(3)
C44 C45 1.367(3)
C44 C49 1.534(3)
C45 C46 1.436(3)
C45 H45 0.9500
C46 C47 1.382(3)
C46 C53 1.531(3)
C47 O5 1.386(2)
C47 C48 1.414(3)
C48 N2 1.332(3)
C49 C52 1.533(3)
C49 C50 1.534(3)
C49 C51 1.536(4)
C50 H50A 0.9800
C50 H50B 0.9800
C50 H50C 0.9800
C51 H51A 0.9800
C51 H51B 0.9800
C51 H51C 0.9800
C52 H52A 0.9800
C52 H52B 0.9800
C52 H52C 0.9800
C53 C55 1.529(3)
C53 C56 1.537(3)
C53 C54 1.540(3)
C54 H54A 0.9800
C54 H54B 0.9800
C54 H54C 0.9800
C55 H55A 0.9800
C55 H55B 0.9800
C55 H55C 0.9800
C56 H56A 0.9800
C56 H56B 0.9800
C56 H56C 0.9800
C57 O7 1.277(3)
C57 C58 1.430(3)
C57 C62 1.454(3)
C58 C59 1.374(3)
C58 C63 1.532(3)
C59 C60 1.441(3)
C59 H59 0.9500
C60 C61 1.382(3)
C60 C67 1.530(3)
C61 O8 1.392(2)
C61 C62 1.418(3)
C62 N3 1.321(3)
C63 C66 1.531(3)
C63 C64 1.535(4)
C63 C65 1.540(3)
C64 H64A 0.9800
C64 H64B 0.9800
C64 H64C 0.9800
C65 H65A 0.9800
C65 H65B 0.9800
C65 H65C 0.9800
C66 H66A 0.9800
C66 H66B 0.9800
C66 H66C 0.9800
C67 C69 1.531(4)
C67 C70 1.536(3)
C67 C68 1.540(3)
C68 H68A 0.9800
C68 H68B 0.9800
C68 H68C 0.9800
C69 H69A 0.9800
C69 H69B 0.9800
C69 H69C 0.9800
C70 H70A 0.9800
C70 H70B 0.9800
C70 H70C 0.9800
C71 O9 1.283(3)
C71 C72 1.427(3)
C71 C76 1.449(3)
C72 C73 1.367(3)
C72 C77 1.546(3)
C73 C74 1.439(3)
C73 H73 0.9500
C74 C75 1.374(3)
C74 C81 1.526(3)
C75 O8 1.398(3)
C75 C76 1.418(3)
C76 N3 1.337(3)
C77 C78 1.519(4)
C77 C80 1.528(3)
C77 C79 1.531(3)
C78 H78A 0.9800
C78 H78B 0.9800
C78 H78C 0.9800
C79 H79A 0.9800
C79 H79B 0.9800
C79 H79C 0.9800
C80 H80A 0.9800
C80 H80B 0.9800
C80 H80C 0.9800
C81 C84 1.524(3)
C81 C82 1.527(3)
C81 C83 1.533(3)
C82 H82A 0.9800
C82 H82B 0.9800
C82 H82C 0.9800
C83 H83A 0.9800
C83 H83B 0.9800
C83 H83C 0.9800
C84 H84A 0.9800
C84 H84B 0.9800
C84 H84C 0.9800
N4 C85 1.325(3)
N4 C89 1.332(3)
C85 C86 1.379(4)
C85 H85 0.9500
C86 C87 1.368(4)
C86 H86 0.9500
C87 C88 1.373(3)
C87 H87 0.9500
C88 C89 1.373(4)
C88 H88 0.9500
C89 H89 0.9500
N5 C94 1.286(4)
N5 C90 1.341(5)
C90 C91 1.305(5)
C90 H90 0.9500
C91 C92 1.342(6)
C91 H91 0.9500
C92 C93 1.358(6)
C92 H92 0.9500
C93 C94 1.354(5)
C93 H93 0.9500
C94 H94 0.9500
N6 C99 1.319(12)
N6 C95 1.369(12)
C95 C96 1.349(13)
C95 H95 0.9500
C96 C97 1.383(14)
C96 H96 0.9500
C97 C98 1.377(14)
C97 H97 0.9500
C98 C99 1.372(13)
C98 H98 0.9500
C99 H99 0.9500
N6B C99B 1.333(8)
N6B C95B 1.376(8)
C95B C96B 1.391(10)
C95B H95B 0.9500
C96B C97B 1.347(9)
C96B H96B 0.9500
C97B C98B 1.354(8)
C97B H97B 0.9500
C98B C99B 1.373(7)
C98B H98B 0.9500
C99B H99B 0.9500
N7 C104 1.324(10)
N7 C100 1.343(9)
C100 C101 1.357(10)
C100 H100 0.9500
C101 C102 1.392(10)
C101 H101 0.9500
C102 C103 1.374(10)
C102 H102 0.9500
C103 C104 1.372(10)
C103 H103 0.9500
C104 H104 0.9500
N7B C109 1.321(8)
N7B C105 1.330(8)
C105 C106 1.373(8)
C105 H105 0.9500
C106 C107 1.380(8)
C106 H106 0.9500
C107 C108 1.371(8)
C107 H107 0.9500
C108 C109 1.380(7)
C108 H108 0.9500
C109 H109 0.9500
Gd1 O9 2.4206(15)
Gd1 O1 2.4276(17)
Gd1 O6 2.4295(16)
Gd1 O7 2.4316(17)
Gd1 O3 2.4484(16)
Gd1 O4 2.4514(15)
Gd1 N3 2.514(2)
Gd1 N1 2.5426(19)
Gd1 N2 2.5527(19)

loop_
_geom_torsion_atom_site_label_1
_geom_torsion_atom_site_label_2
_geom_torsion_atom_site_label_3
_geom_torsion_atom_site_label_4
_geom_torsion
O1 C1 C2 C3 172.6(2)
C6 C1 C2 C3 -5.8(3)
O1 C1 C2 C7 -5.4(4)
C6 C1 C2 C7 176.2(2)
C1 C2 C3 C4 2.1(4)
C7 C2 C3 C4 -180.0(2)
C2 C3 C4 C5 2.8(4)
C2 C3 C4 C11 -174.4(2)
C3 C4 C5 O2 177.63(19)
C11 C4 C5 O2 -5.3(4)
C3 C4 C5 C6 -3.4(3)
C11 C4 C5 C6 173.7(2)
C4 C5 C6 N1 -175.4(2)
O2 C5 C6 N1 3.6(3)
C4 C5 C6 C1 -0.5(3)
O2 C5 C6 C1 178.48(19)
O1 C1 C6 N1 2.0(3)
C2 C1 C6 N1 -179.40(19)
O1 C1 C6 C5 -173.2(2)
C2 C1 C6 C5 5.4(3)
C3 C2 C7 C10 6.8(3)
C1 C2 C7 C10 -175.4(2)
C3 C2 C7 C9 126.5(3)
C1 C2 C7 C9 -55.7(3)
C3 C2 C7 C8 -113.9(3)
C1 C2 C7 C8 64.0(3)
C5 C4 C11 C12 175.3(2)
C3 C4 C11 C12 -7.8(3)
C5 C4 C11 C14 54.9(3)
C3 C4 C11 C14 -128.2(2)
C5 C4 C11 C13 -66.5(3)
C3 C4 C11 C13 110.4(3)
O3 C15 C16 C17 -179.8(2)
C20 C15 C16 C17 -0.5(3)
O3 C15 C16 C21 -0.3(4)
C20 C15 C16 C21 179.0(2)
C15 C16 C17 C18 1.4(4)
C21 C16 C17 C18 -178.2(2)
C16 C17 C18 C19 0.4(4)
C16 C17 C18 C25 -178.1(2)
C17 C18 C19 O2 176.95(19)
C25 C18 C19 O2 -4.7(3)
C17 C18 C19 C20 -2.9(3)
C25 C18 C19 C20 175.5(2)
C18 C19 C20 N1 -178.6(2)
O2 C19 C20 N1 1.5(3)
C18 C19 C20 C15 3.9(3)
O2 C19 C20 C15 -176.0(2)
O3 C15 C20 N1 -0.3(3)
C16 C15 C20 N1 -179.67(19)
O3 C15 C20 C19 177.3(2)
C16 C15 C20 C19 -2.0(3)
C17 C16 C21 C24 0.1(4)
C15 C16 C21 C24 -179.4(2)
C17 C16 C21 C23 120.2(3)
C15 C16 C21 C23 -59.3(3)
C17 C16 C21 C22 -119.8(3)
C15 C16 C21 C22 60.7(3)
C19 C18 C25 C27 58.0(3)
C17 C18 C25 C27 -123.8(2)
C19 C18 C25 C28 177.4(2)
C17 C18 C25 C28 -4.3(3)
C19 C18 C25 C26 -63.6(3)
C17 C18 C25 C26 114.7(2)
O4 C29 C30 C31 178.9(2)
C34 C29 C30 C31 -2.5(3)
O4 C29 C30 C35 -5.8(4)
C34 C29 C30 C35 172.7(2)
C29 C30 C31 C32 1.8(4)
C35 C30 C31 C32 -173.5(2)
C30 C31 C32 C33 0.1(4)
C30 C31 C32 C39 176.2(2)
C31 C32 C33 O5 177.09(19)
C39 C32 C33 O5 1.2(4)
C31 C32 C33 C34 -1.1(3)
C39 C32 C33 C34 -177.0(2)
C32 C33 C34 N2 176.9(2)
O5 C33 C34 N2 -1.4(3)
C32 C33 C34 C29 0.1(4)
O5 C33 C34 C29 -178.1(2)
O4 C29 C34 N2 3.5(3)
C30 C29 C34 N2 -175.2(2)
O4 C29 C34 C33 -179.6(2)
C30 C29 C34 C33 1.8(3)
C31 C30 C35 C37 -128.1(3)
C29 C30 C35 C37 56.8(3)
C31 C30 C35 C36 111.9(3)
C29 C30 C35 C36 -63.2(3)
C31 C30 C35 C38 -6.9(3)
C29 C30 C35 C38 178.0(2)
C33 C32 C39 C40 -171.8(2)
C31 C32 C39 C40 12.6(3)
C33 C32 C39 C42 -53.1(3)
C31 C32 C39 C42 131.3(2)
C33 C32 C39 C41 69.2(3)
C31 C32 C39 C41 -106.5(2)
O6 C43 C44 C45 178.4(2)
C48 C43 C44 C45 0.5(3)
O6 C43 C44 C49 0.2(4)
C48 C43 C44 C49 -177.7(2)
C43 C44 C45 C46 -0.9(4)
C49 C44 C45 C46 177.2(2)
C44 C45 C46 C47 -0.6(4)
C44 C45 C46 C53 178.3(2)
C45 C46 C47 O5 -176.75(19)
C53 C46 C47 O5 4.4(3)
C45 C46 C47 C48 2.4(3)
C53 C46 C47 C48 -176.4(2)
C46 C47 C48 N2 179.3(2)
O5 C47 C48 N2 -1.5(3)
C46 C47 C48 C43 -3.0(4)
O5 C47 C48 C43 176.2(2)
O6 C43 C48 N2 1.1(3)
C44 C43 C48 N2 179.2(2)
O6 C43 C48 C47 -176.7(2)
C44 C43 C48 C47 1.3(3)
C45 C44 C49 C52 -115.8(3)
C43 C44 C49 C52 62.2(3)
C45 C44 C49 C50 3.1(4)
C43 C44 C49 C50 -178.8(2)
C45 C44 C49 C51 123.5(3)
C43 C44 C49 C51 -58.4(3)
C47 C46 C53 C55 -57.5(3)
C45 C46 C53 C55 123.7(2)
C47 C46 C53 C56 -176.8(2)
C45 C46 C53 C56 4.5(3)
C47 C46 C53 C54 64.4(3)
C45 C46 C53 C54 -114.4(2)
O7 C57 C58 C59 -179.3(2)
C62 C57 C58 C59 -0.1(3)
O7 C57 C58 C63 1.2(3)
C62 C57 C58 C63 -179.62(19)
C57 C58 C59 C60 -0.1(4)
C63 C58 C59 C60 179.3(2)
C58 C59 C60 C61 -1.4(4)
C58 C59 C60 C67 176.1(2)
C59 C60 C61 O8 -178.67(18)
C67 C60 C61 O8 3.9(3)
C59 C60 C61 C62 3.2(3)
C67 C60 C61 C62 -174.2(2)
C60 C61 C62 N3 174.3(2)
O8 C61 C62 N3 -3.9(3)
C60 C61 C62 C57 -3.9(3)
O8 C61 C62 C57 178.00(18)
O7 C57 C62 N3 3.1(3)
C58 C57 C62 N3 -176.13(19)
O7 C57 C62 C61 -178.7(2)
C58 C57 C62 C61 2.1(3)
C59 C58 C63 C66 120.9(3)
C57 C58 C63 C66 -59.7(3)
C59 C58 C63 C64 0.7(3)
C57 C58 C63 C64 -179.9(2)
C59 C58 C63 C65 -118.9(3)
C57 C58 C63 C65 60.5(3)
C61 C60 C67 C69 -56.5(3)
C59 C60 C67 C69 126.3(2)
C61 C60 C67 C70 64.8(3)
C59 C60 C67 C70 -112.4(2)
C61 C60 C67 C68 -176.6(2)
C59 C60 C67 C68 6.1(3)
O9 C71 C72 C73 173.3(2)
C76 C71 C72 C73 -6.6(3)
O9 C71 C72 C77 -5.1(3)
C76 C71 C72 C77 175.0(2)
C71 C72 C73 C74 -0.2(4)
C77 C72 C73 C74 178.1(2)
C72 C73 C74 C75 4.3(4)
C72 C73 C74 C81 -175.8(2)
C73 C74 C75 O8 178.74(19)
C81 C74 C75 O8 -1.2(3)
C73 C74 C75 C76 -1.0(3)
C81 C74 C75 C76 179.1(2)
C74 C75 C76 N3 173.3(2)
O8 C75 C76 N3 -6.4(3)
C74 C75 C76 C71 -6.2(3)
O8 C75 C76 C71 174.10(19)
O9 C71 C76 N3 10.6(3)
C72 C71 C76 N3 -169.45(19)
O9 C71 C76 C75 -169.9(2)
C72 C71 C76 C75 10.1(3)
C73 C72 C77 C78 127.2(2)
C71 C72 C77 C78 -54.4(3)
C73 C72 C77 C80 -112.7(2)
C71 C72 C77 C80 65.6(3)
C73 C72 C77 C79 7.7(3)
C71 C72 C77 C79 -174.0(2)
C75 C74 C81 C84 -59.3(3)
C73 C74 C81 C84 120.8(2)
C75 C74 C81 C82 62.6(3)
C73 C74 C81 C82 -117.3(2)
C75 C74 C81 C83 -178.3(2)
C73 C74 C81 C83 1.8(3)
C89 N4 C85 C86 -0.7(4)
N4 C85 C86 C87 0.8(5)
C85 C86 C87 C88 -0.7(4)
C86 C87 C88 C89 0.7(4)
C85 N4 C89 C88 0.6(4)
C87 C88 C89 N4 -0.6(4)
C94 N5 C90 C91 0.2(6)
N5 C90 C91 C92 -0.8(7)
C90 C91 C92 C93 1.2(6)
C91 C92 C93 C94 -1.1(6)
C90 N5 C94 C93 -0.1(6)
C92 C93 C94 N5 0.6(6)
C99 N6 C95 C96 -9(2)
N6 C95 C96 C97 28(2)
C95 C96 C97 C98 -37(3)
C96 C97 C98 C99 29(3)
C95 N6 C99 C98 2(3)
C97 C98 C99 N6 -12(3)
C99B N6B C95B C96B -9.1(11)
N6B C95B C96B C97B 13.8(15)
C95B C96B C97B C98B -11.3(16)
C96B C97B C98B C99B 4.4(14)
C95B N6B C99B C98B 2.4(11)
C97B C98B C99B N6B 0.0(11)
C104 N7 C100 C101 -1.8(18)
N7 C100 C101 C102 2.0(19)
C100 C101 C102 C103 -2(2)
C101 C102 C103 C104 2.2(19)
C100 N7 C104 C103 1.8(18)
C102 C103 C104 N7 -2.0(18)
C109 N7B C105 C106 0.3(12)
N7B C105 C106 C107 -1.9(14)
C105 C106 C107 C108 1.7(14)
C106 C107 C108 C109 -0.1(13)
C105 N7B C109 C108 1.5(12)
C107 C108 C109 N7B -1.5(12)
C5 C6 N1 C20 1.0(3)
C1 C6 N1 C20 -174.27(19)
C5 C6 N1 Gd1 165.60(16)
C1 C6 N1 Gd1 -9.7(2)
C19 C20 N1 C6 -3.7(3)
C15 C20 N1 C6 174.07(19)
C19 C20 N1 Gd1 -168.14(15)
C15 C20 N1 Gd1 9.6(2)
C33 C34 N2 C48 -2.2(3)
C29 C34 N2 C48 174.8(2)
C33 C34 N2 Gd1 -170.12(16)
C29 C34 N2 Gd1 6.9(3)
C47 C48 N2 C34 3.6(3)
C43 C48 N2 C34 -174.2(2)
C47 C48 N2 Gd1 171.59(16)
C43 C48 N2 Gd1 -6.3(3)
C61 C62 N3 C76 1.7(3)
C57 C62 N3 C76 180.00(18)
C61 C62 N3 Gd1 -165.10(16)
C57 C62 N3 Gd1 13.2(2)
C75 C76 N3 C62 3.6(3)
C71 C76 N3 C62 -176.90(19)
C75 C76 N3 Gd1 170.29(16)
C71 C76 N3 Gd1 -10.2(2)
C2 C1 O1 Gd1 -171.04(17)
C6 C1 O1 Gd1 7.4(3)
C4 C5 O2 C19 173.4(2)
C6 C5 O2 C19 -5.6(3)
C18 C19 O2 C5 -176.6(2)
C20 C19 O2 C5 3.2(3)
C16 C15 O3 Gd1 169.47(17)
C20 C15 O3 Gd1 -9.8(3)
C30 C29 O4 Gd1 165.50(17)
C34 C29 O4 Gd1 -13.0(3)
C46 C47 O5 C33 177.1(2)
C48 C47 O5 C33 -2.2(3)
C32 C33 O5 C47 -174.7(2)
C34 C33 O5 C47 3.5(3)
C44 C43 O6 Gd1 -172.72(17)
C48 C43 O6 Gd1 5.1(3)
C58 C57 O7 Gd1 160.22(17)
C62 C57 O7 Gd1 -18.9(3)
C60 C61 O8 C75 -177.3(2)
C62 C61 O8 C75 0.8(3)
C74 C75 O8 C61 -175.65(19)
C76 C75 O8 C61 4.0(3)
C72 C71 O9 Gd1 174.02(16)
C76 C71 O9 Gd1 -6.0(3)
